data_4319948
loop_
_publ_author_name
'Donald J. Darensbourg'
'Jacob R. Wildeson'
'Jason C. Yarbrough'
'Robert E. Taylor'

_publ_section_title
;
 Tricyclohexylphosphine Derivatives of Bis(2,6-difluorophenoxide)cadmium:
 A Solution and Solid-State NMR Study
;
_journal_name_full 'Inorganic Chemistry'
_journal_page_first 3639
_journal_page_last 3642
_journal_paper_doi 10.1021/ic010104q
_journal_volume 40
_journal_year 2001
_chemical_formula_sum 'C48 H72 Cd F4 O2 P2'
_chemical_formula_weight 931.40
_chemical_name_systematic
;
 ?
;
_space_group_IT_number 15
_symmetry_cell_setting monoclinic
_symmetry_space_group_name_Hall '-C 2yc'
_symmetry_space_group_name_H-M 'C 1 2/c 1'
_atom_sites_solution_hydrogens geom
_atom_sites_solution_primary direct
_atom_sites_solution_secondary difmap
_audit_creation_method SHELXL-97
_cell_angle_alpha 90.00
_cell_angle_beta 129.6890(10)
_cell_angle_gamma 90.00
_cell_formula_units_Z 4
_cell_length_a 28.232(3)
_cell_length_b 10.1021(9)
_cell_length_c 20.5468(18)
_cell_measurement_temperature 110(2)
_cell_volume 4509.4(7)
_computing_cell_refinement 'Bruker SMART'
_computing_data_collection 'Bruker SMART'
_computing_data_reduction 'Bruker SHELXTL'
_computing_molecular_graphics 'Bruker SHELXTL'
_computing_publication_material 'Bruker SHELXTL'
_computing_structure_refinement 'SHELXL-97 (Sheldrick, 1997)'
_computing_structure_solution 'SHELXS-97 (Sheldrick, 1990)'
_diffrn_ambient_temperature 110(2)
_diffrn_measured_fraction_theta_full 1.000
_diffrn_measured_fraction_theta_max 1.000
_diffrn_measurement_device_type 'CCD area detector'
_diffrn_measurement_method 'phi and omega scans'
_diffrn_radiation_monochromator graphite
_diffrn_radiation_source 'fine-focus sealed tube'
_diffrn_radiation_type MoK\a
_diffrn_radiation_wavelength 0.71073
_diffrn_reflns_av_R_equivalents 0.0515
_diffrn_reflns_av_sigmaI/netI 0.0783
_diffrn_reflns_limit_h_max 33
_diffrn_reflns_limit_h_min -32
_diffrn_reflns_limit_k_max 12
_diffrn_reflns_limit_k_min -9
_diffrn_reflns_limit_l_max 24
_diffrn_reflns_limit_l_min -22
_diffrn_reflns_number 11585
_diffrn_reflns_theta_full 25.00
_diffrn_reflns_theta_max 25.00
_diffrn_reflns_theta_min 1.87
_exptl_absorpt_coefficient_mu 0.609
_exptl_absorpt_correction_type none
_exptl_crystal_density_diffrn 1.372
_exptl_crystal_density_method 'not measured'
_exptl_crystal_F_000 1960
_refine_diff_density_max 3.703
_refine_diff_density_min -0.485
_refine_diff_density_rms 0.145
_refine_ls_extinction_method none
_refine_ls_goodness_of_fit_ref 1.000
_refine_ls_hydrogen_treatment mixed
_refine_ls_matrix_type full
_refine_ls_number_parameters 339
_refine_ls_number_reflns 3967
_refine_ls_number_restraints 426
_refine_ls_restrained_S_all 0.972
_refine_ls_R_factor_all 0.1055
_refine_ls_R_factor_gt 0.0737
_refine_ls_shift/su_max 0.023
_refine_ls_shift/su_mean 0.004
_refine_ls_structure_factor_coef Fsqd
_refine_ls_weighting_details 'calc w=1/[\s^2^(Fo^2^)+(0.1195P)^2^+0.0000P] where P=(Fo^2^+2Fc^2^)/3'
_refine_ls_weighting_scheme calc
_refine_ls_wR_factor_gt 0.1751
_refine_ls_wR_factor_ref 0.1956
_reflns_number_gt 2675
_reflns_number_total 3967
_reflns_threshold_expression >2sigma(I)
_cod_data_source_file ic010104q.cif
_cod_data_source_block jwm
_cod_depositor_comments
;
The following automatic conversions were performed:

'_symmetry_cell_setting' value 'Monoclinic' changed to 'monoclinic'
according to the built-in table from CIF Core dictionary named
'cif_core.dic' version 2.4.1 from 2010-06-29.

Automatic conversion script
Id: cif_fix_values 1646 2011-03-28 12:23:43Z adriana 
;
_cod_database_code 4319948

loop_
_symmetry_equiv_pos_as_xyz
'x, y, z'
'-x, y, -z+1/2'
'x+1/2, y+1/2, z'
'-x+1/2, y+1/2, -z+1/2'
'-x, -y, -z'
'x, -y, z-1/2'
'-x+1/2, -y+1/2, -z'
'x+1/2, -y+1/2, z-1/2'

loop_
_atom_site_label
_atom_site_type_symbol
_atom_site_fract_x
_atom_site_fract_y
_atom_site_fract_z
_atom_site_U_iso_or_equiv
_atom_site_adp_type
_atom_site_occupancy
_atom_site_symmetry_multiplicity
_atom_site_calc_flag
_atom_site_refinement_flags
_atom_site_disorder_assembly
_atom_site_disorder_group
Cd1 Cd 0.5000 0.39138(6) 0.2500 0.0399(2) Uani 1 2 d S . .
P1 P 0.58631(6) 0.52287(13) 0.38982(8) 0.0284(3) Uani 1 1 d . A .
O1 O 0.5512(3) 0.3492(7) 0.2020(5) 0.0341(14) Uani 0.50 1 d PU A 1
F1 F 0.5958(3) 0.1718(6) 0.3295(4) 0.0401(14) Uani 0.50 1 d PDU A 1
F2 F 0.5773(3) 0.3124(6) 0.0959(4) 0.0422(15) Uani 0.50 1 d PDU A 1
C1 C 0.5865(4) 0.2493(9) 0.2139(5) 0.0362(18) Uani 0.50 1 d PDU A 1
C2 C 0.6114(4) 0.1595(9) 0.2802(5) 0.0357(18) Uani 0.50 1 d PDU A 1
C3 C 0.6495(4) 0.0584(9) 0.2936(6) 0.039(2) Uani 0.50 1 d PDU A 1
H3A H 0.6660 -0.0017 0.3391 0.047 Uiso 0.50 1 calc PR A 1
C4 C 0.6635(5) 0.0444(11) 0.2408(6) 0.043(2) Uani 0.50 1 d PDU A 1
H4A H 0.6908 -0.0238 0.2513 0.051 Uiso 0.50 1 calc PR A 1
C5 C 0.6385(5) 0.1282(10) 0.1731(6) 0.0388(18) Uani 0.50 1 d PDU A 1
H5A H 0.6466 0.1156 0.1352 0.047 Uiso 0.50 1 calc PR A 1
C6 C 0.6007(5) 0.2324(10) 0.1610(6) 0.0401(19) Uani 0.50 1 d PDU A 1
O1' O 0.5449(3) 0.2160(7) 0.2598(5) 0.0389(16) Uani 0.50 1 d PU A 2
F1' F 0.5432(3) 0.3834(6) 0.1509(4) 0.0420(15) Uani 0.50 1 d PDU A 2
F2' F 0.6267(3) 0.0109(6) 0.3305(4) 0.0432(15) Uani 0.50 1 d PDU A 2
C1' C 0.5817(4) 0.1963(8) 0.2400(5) 0.0355(17) Uani 0.50 1 d PDU A 2
C2' C 0.5798(4) 0.2763(9) 0.1839(6) 0.0404(19) Uani 0.50 1 d PDU A 2
C3' C 0.6153(4) 0.2498(10) 0.1614(7) 0.041(2) Uani 0.50 1 d PDU A 2
H3'A H 0.6125 0.3049 0.1216 0.049 Uiso 0.50 1 calc PR A 2
C4' C 0.6551(5) 0.1428(10) 0.1964(7) 0.0395(18) Uani 0.50 1 d PDU A 2
H4'A H 0.6796 0.1239 0.1807 0.047 Uiso 0.50 1 calc PR A 2
C6' C 0.6227(4) 0.0912(10) 0.2758(6) 0.0334(18) Uani 0.50 1 d PDU A 2
C5' C 0.6589(5) 0.0639(11) 0.2546(7) 0.039(2) Uani 0.50 1 d PDU A 2
H5'A H 0.6865 -0.0090 0.2798 0.047 Uiso 0.50 1 calc PR A 2
C1A C 0.6612(2) 0.5458(5) 0.4148(3) 0.0298(11) Uani 1 1 d U . .
H1AA H 0.6886 0.5967 0.4689 0.036 Uiso 1 1 calc R A .
C2A C 0.6547(2) 0.6258(6) 0.3461(3) 0.0355(12) Uani 1 1 d U A .
H2AA H 0.6269 0.5785 0.2915 0.043 Uiso 1 1 calc R . .
H2AB H 0.6360 0.7128 0.3397 0.043 Uiso 1 1 calc R . .
C3A C 0.7171(3) 0.6470(6) 0.3680(4) 0.0415(13) Uani 1 1 d U . .
H3AA H 0.7112 0.6967 0.3217 0.050 Uiso 1 1 calc R A .
H3AB H 0.7439 0.7004 0.4203 0.050 Uiso 1 1 calc R . .
C4A C 0.7480(3) 0.5163(6) 0.3806(4) 0.0406(12) Uani 1 1 d U A .
H4AA H 0.7892 0.5326 0.3976 0.049 Uiso 1 1 calc R . .
H4AB H 0.7233 0.4666 0.3266 0.049 Uiso 1 1 calc R . .
C5A C 0.7547(3) 0.4342(6) 0.4481(4) 0.0403(12) Uani 1 1 d U . .
H5AA H 0.7834 0.4792 0.5034 0.048 Uiso 1 1 calc R A .
H5AB H 0.7725 0.3468 0.4525 0.048 Uiso 1 1 calc R . .
C6A C 0.6928(2) 0.4145(5) 0.4274(4) 0.0330(11) Uani 1 1 d U A .
H6AA H 0.6657 0.3608 0.3752 0.040 Uiso 1 1 calc R . .
H6AB H 0.6992 0.3649 0.4740 0.040 Uiso 1 1 calc R . .
C7A C 0.6012(2) 0.4474(5) 0.4834(3) 0.0303(11) Uani 1 1 d U . .
H7AA H 0.5674 0.4792 0.4830 0.036 Uiso 1 1 calc R A .
C8A C 0.5952(3) 0.2954(5) 0.4760(3) 0.0340(11) Uani 1 1 d U A .
H8AA H 0.5552 0.2708 0.4212 0.041 Uiso 1 1 calc R . .
H8AB H 0.6284 0.2579 0.4778 0.041 Uiso 1 1 calc R . .
C9A C 0.5994(3) 0.2388(6) 0.5482(3) 0.0388(12) Uani 1 1 d U . .
H9AA H 0.5965 0.1411 0.5437 0.047 Uiso 1 1 calc R A .
H9AB H 0.5644 0.2717 0.5438 0.047 Uiso 1 1 calc R . .
C10A C 0.6599(3) 0.2782(6) 0.6343(3) 0.0413(12) Uani 1 1 d U A .
H10A H 0.6609 0.2425 0.6800 0.050 Uiso 1 1 calc R . .
H10B H 0.6950 0.2398 0.6407 0.050 Uiso 1 1 calc R . .
C11A C 0.6661(3) 0.4270(6) 0.6417(3) 0.0408(13) Uani 1 1 d U . .
H11A H 0.7062 0.4507 0.6966 0.049 Uiso 1 1 calc R A .
H11B H 0.6331 0.4643 0.6406 0.049 Uiso 1 1 calc R . .
C12A C 0.6618(3) 0.4882(6) 0.5697(3) 0.0347(12) Uani 1 1 d U A .
H12A H 0.6971 0.4581 0.5740 0.042 Uiso 1 1 calc R . .
H12B H 0.6638 0.5859 0.5748 0.042 Uiso 1 1 calc R . .
C13A C 0.5585(2) 0.6935(5) 0.3797(3) 0.0295(11) Uani 1 1 d U . .
H13A H 0.5456 0.7274 0.3248 0.035 Uiso 1 1 calc R A .
C14A C 0.4995(2) 0.6927(5) 0.3698(3) 0.0329(11) Uani 1 1 d U A .
H14A H 0.4697 0.6289 0.3251 0.040 Uiso 1 1 calc R . .
H14B H 0.5097 0.6635 0.4234 0.040 Uiso 1 1 calc R . .
C15A C 0.4703(2) 0.8295(6) 0.3467(3) 0.0359(12) Uani 1 1 d U . .
H15A H 0.4568 0.8556 0.2907 0.043 Uiso 1 1 calc R A .
H15B H 0.4336 0.8269 0.3430 0.043 Uiso 1 1 calc R . .
C16A C 0.5153(3) 0.9308(6) 0.4119(4) 0.0387(12) Uani 1 1 d U A .
H16A H 0.5258 0.9096 0.4668 0.046 Uiso 1 1 calc R . .
H16B H 0.4960 1.0196 0.3941 0.046 Uiso 1 1 calc R . .
C17A C 0.5735(3) 0.9325(6) 0.4224(4) 0.0398(12) Uani 1 1 d U . .
H17A H 0.6030 0.9965 0.4672 0.048 Uiso 1 1 calc R A .
H17B H 0.5635 0.9621 0.3689 0.048 Uiso 1 1 calc R . .
C18A C 0.6032(2) 0.7962(5) 0.4457(4) 0.0360(12) Uani 1 1 d U A .
H18A H 0.6164 0.7698 0.5015 0.043 Uiso 1 1 calc R . .
H18B H 0.6402 0.7998 0.4500 0.043 Uiso 1 1 calc R . .

loop_
_atom_site_aniso_label
_atom_site_aniso_U_11
_atom_site_aniso_U_22
_atom_site_aniso_U_33
_atom_site_aniso_U_23
_atom_site_aniso_U_13
_atom_site_aniso_U_12
Cd1 0.0489(4) 0.0426(4) 0.0384(3) 0.000 0.0327(3) 0.000
P1 0.0307(7) 0.0297(8) 0.0288(7) 0.0008(6) 0.0208(6) 0.0020(6)
O1 0.038(3) 0.040(3) 0.035(3) -0.004(2) 0.028(2) -0.003(2)
F1 0.052(3) 0.040(3) 0.037(3) -0.002(2) 0.032(2) -0.005(3)
F2 0.052(3) 0.048(3) 0.038(3) -0.001(3) 0.034(3) -0.003(3)
C1 0.039(2) 0.037(2) 0.036(2) -0.004(2) 0.025(2) -0.004(2)
C2 0.042(2) 0.037(3) 0.035(2) -0.003(2) 0.027(2) -0.004(2)
C3 0.042(3) 0.038(3) 0.038(2) -0.008(2) 0.026(2) -0.003(2)
C4 0.042(3) 0.039(3) 0.042(3) -0.011(2) 0.025(2) -0.001(2)
C5 0.040(2) 0.041(2) 0.039(2) -0.010(2) 0.027(2) -0.002(2)
C6 0.040(2) 0.040(2) 0.040(2) -0.005(2) 0.026(2) -0.005(2)
O1' 0.040(3) 0.041(3) 0.041(3) 0.005(3) 0.028(2) 0.005(3)
F1' 0.040(3) 0.042(3) 0.046(3) 0.006(3) 0.029(3) 0.010(3)
F2' 0.046(3) 0.039(3) 0.039(3) 0.004(3) 0.025(3) 0.005(3)
C1' 0.040(2) 0.038(2) 0.035(2) -0.004(2) 0.0276(19) -0.001(2)
C2' 0.040(2) 0.038(2) 0.039(2) -0.003(2) 0.023(2) -0.003(2)
C3' 0.041(3) 0.042(3) 0.041(2) -0.008(2) 0.026(2) -0.002(2)
C4' 0.040(2) 0.042(3) 0.041(2) -0.009(2) 0.028(2) -0.001(2)
C6' 0.039(2) 0.037(3) 0.035(2) -0.006(2) 0.029(2) -0.002(2)
C5' 0.041(2) 0.039(3) 0.040(2) -0.010(2) 0.027(2) -0.001(2)
C1A 0.028(2) 0.035(2) 0.027(2) 0.0038(19) 0.0181(17) 0.002(2)
C2A 0.034(2) 0.044(3) 0.032(2) 0.004(2) 0.0227(18) 0.005(2)
C3A 0.037(2) 0.054(3) 0.035(2) 0.010(2) 0.0241(19) 0.000(2)
C4A 0.034(2) 0.056(3) 0.038(2) 0.010(2) 0.0259(19) 0.006(2)
C5A 0.034(2) 0.050(3) 0.038(2) 0.009(2) 0.0238(19) 0.008(2)
C6A 0.030(2) 0.039(2) 0.033(2) 0.0051(19) 0.0212(18) 0.005(2)
C7A 0.035(2) 0.033(2) 0.030(2) 0.0020(19) 0.0244(17) 0.001(2)
C8A 0.038(2) 0.034(2) 0.036(2) 0.0055(19) 0.0263(18) 0.002(2)
C9A 0.046(2) 0.037(2) 0.040(2) 0.002(2) 0.0307(19) 0.001(2)
C10A 0.050(2) 0.043(3) 0.036(2) 0.007(2) 0.0293(19) 0.005(2)
C11A 0.047(2) 0.045(3) 0.030(2) 0.001(2) 0.0242(19) 0.002(2)
C12A 0.039(2) 0.036(2) 0.030(2) -0.0015(19) 0.0228(18) -0.002(2)
C13A 0.034(2) 0.027(2) 0.027(2) 0.0006(18) 0.0194(17) 0.0006(19)
C14A 0.030(2) 0.033(2) 0.033(2) 0.0020(19) 0.0185(18) 0.001(2)
C15A 0.031(2) 0.039(2) 0.038(2) 0.002(2) 0.0221(18) 0.005(2)
C16A 0.041(2) 0.034(2) 0.040(2) 0.003(2) 0.0250(19) 0.007(2)
C17A 0.038(2) 0.035(2) 0.043(2) -0.003(2) 0.0244(19) 0.000(2)
C18A 0.031(2) 0.036(2) 0.040(2) -0.002(2) 0.0227(18) 0.000(2)

loop_
_atom_type_symbol
_atom_type_description
_atom_type_scat_dispersion_real
_atom_type_scat_dispersion_imag
_atom_type_scat_source
C C 0.0033 0.0016 'International Tables Vol C Tables 4.2.6.8 and 6.1.1.4'
O O 0.0106 0.0060 'International Tables Vol C Tables 4.2.6.8 and 6.1.1.4'
F F 0.0171 0.0103 'International Tables Vol C Tables 4.2.6.8 and 6.1.1.4'
P P 0.1023 0.0942 'International Tables Vol C Tables 4.2.6.8 and 6.1.1.4'
Cd Cd -0.8075 1.2024 'International Tables Vol C Tables 4.2.6.8 and 6.1.1.4'
H H 0.0000 0.0000 'International Tables Vol C Tables 4.2.6.8 and 6.1.1.4'

loop_
_geom_angle_atom_site_label_1
_geom_angle_atom_site_label_2
_geom_angle_atom_site_label_3
_geom_angle
_geom_angle_site_symmetry_1
_geom_angle_site_symmetry_3
_geom_angle_publ_flag
O1' Cd1 O1' 65.9(4) 2_655 . ?
O1' Cd1 O1 50.9(3) 2_655 2_655 ?
O1' Cd1 O1 108.3(3) . 2_655 ?
O1' Cd1 O1 108.3(3) 2_655 . ?
O1' Cd1 O1 50.9(3) . . ?
O1 Cd1 O1 158.2(4) 2_655 . ?
O1' Cd1 P1 127.2(2) 2_655 . ?
O1' Cd1 P1 103.7(2) . . ?
O1 Cd1 P1 91.3(2) 2_655 . ?
O1 Cd1 P1 99.60(19) . . ?
O1' Cd1 P1 103.7(2) 2_655 2_655 ?
O1' Cd1 P1 127.2(2) . 2_655 ?
O1 Cd1 P1 99.60(19) 2_655 2_655 ?
O1 Cd1 P1 91.3(2) . 2_655 ?
P1 Cd1 P1 119.79(6) . 2_655 ?
C13A P1 C1A 104.1(2) . . ?
C13A P1 C7A 107.4(2) . . ?
C1A P1 C7A 107.7(2) . . ?
C13A P1 Cd1 108.35(16) . . ?
C1A P1 Cd1 117.51(18) . . ?
C7A P1 Cd1 111.18(17) . . ?
C1 O1 Cd1 133.0(6) . . ?
O1 C1 C2 121.5(7) . . ?
O1 C1 C6 120.6(7) . . ?
C2 C1 C6 117.9(6) . . ?
F1 C2 C3 120.5(7) . . ?
F1 C2 C1 118.2(7) . . ?
C3 C2 C1 121.2(6) . . ?
C4 C3 C2 119.9(6) . . ?
C3 C4 C5 120.7(7) . . ?
C4 C5 C6 118.9(6) . . ?
F2 C6 C5 118.1(8) . . ?
F2 C6 C1 120.5(7) . . ?
C5 C6 C1 121.3(6) . . ?
C1' O1' Cd1 128.7(6) . . ?
O1' C1' C6' 119.6(7) . . ?
O1' C1' C2' 122.5(7) . . ?
C6' C1' C2' 117.9(6) . . ?
F1' C2' C1' 120.1(7) . . ?
F1' C2' C3' 118.6(7) . . ?
C1' C2' C3' 121.2(6) . . ?
C2' C3' C4' 120.2(7) . . ?
C5' C4' C3' 119.1(7) . . ?
F2' C6' C5' 117.9(7) . . ?
F2' C6' C1' 120.5(7) . . ?
C5' C6' C1' 121.6(6) . . ?
C4' C5' C6' 119.8(6) . . ?
C6A C1A C2A 109.2(4) . . ?
C6A C1A P1 112.3(4) . . ?
C2A C1A P1 111.6(3) . . ?
C3A C2A C1A 111.4(4) . . ?
C4A C3A C2A 111.0(5) . . ?
C3A C4A C5A 110.8(5) . . ?
C4A C5A C6A 111.3(5) . . ?
C1A C6A C5A 112.0(4) . . ?
C12A C7A C8A 110.6(4) . . ?
C12A C7A P1 115.8(4) . . ?
C8A C7A P1 111.7(3) . . ?
C9A C8A C7A 110.0(4) . . ?
C8A C9A C10A 111.3(5) . . ?
C11A C10A C9A 110.3(5) . . ?
C10A C11A C12A 111.8(5) . . ?
C11A C12A C7A 110.4(5) . . ?
C14A C13A C18A 109.4(4) . . ?
C14A C13A P1 110.8(4) . . ?
C18A C13A P1 118.9(4) . . ?
C15A C14A C13A 111.2(4) . . ?
C16A C15A C14A 110.9(4) . . ?
C15A C16A C17A 110.8(5) . . ?
C16A C17A C18A 111.3(5) . . ?
C17A C18A C13A 111.1(4) . . ?

loop_
_geom_bond_atom_site_label_1
_geom_bond_atom_site_label_2
_geom_bond_distance
_geom_bond_site_symmetry_2
_geom_bond_publ_flag
Cd1 O1' 2.112(7) 2_655 ?
Cd1 O1' 2.112(7) . ?
Cd1 O1 2.249(8) 2_655 ?
Cd1 O1 2.249(8) . ?
Cd1 P1 2.6484(14) . ?
Cd1 P1 2.6484(14) 2_655 ?
P1 C13A 1.850(5) . ?
P1 C1A 1.846(5) . ?
P1 C7A 1.850(5) . ?
O1 C1 1.329(11) . ?
F1 C2 1.344(10) . ?
F2 C6 1.323(10) . ?
C1 C2 1.397(10) . ?
C1 C6 1.388(11) . ?
C2 C3 1.377(10) . ?
C3 C4 1.379(11) . ?
C4 C5 1.377(11) . ?
C5 C6 1.402(11) . ?
O1' C1' 1.354(11) . ?
F1' C2' 1.343(9) . ?
F2' C6' 1.332(10) . ?
C1' C6' 1.385(10) . ?
C1' C2' 1.379(10) . ?
C2' C3' 1.372(11) . ?
C3' C4' 1.384(11) . ?
C4' C5' 1.384(11) . ?
C6' C5' 1.370(11) . ?
C1A C6A 1.526(7) . ?
C1A C2A 1.531(7) . ?
C2A C3A 1.529(8) . ?
C3A C4A 1.511(8) . ?
C4A C5A 1.519(8) . ?
C5A C6A 1.526(8) . ?
C7A C12A 1.539(7) . ?
C7A C8A 1.541(7) . ?
C8A C9A 1.523(7) . ?
C9A C10A 1.531(8) . ?
C10A C11A 1.510(8) . ?
C11A C12A 1.534(8) . ?
C13A C14A 1.541(7) . ?
C13A C18A 1.524(7) . ?
C14A C15A 1.522(7) . ?
C15A C16A 1.510(8) . ?
C16A C17A 1.515(8) . ?
C17A C18A 1.521(8) . ?
